data_4111683
loop_
_publ_author_name
'Jay R. Stork'
'Marilyn M. Olmstead'
'Alan L. Balch'

_publ_section_title
;
 Polymorphs with Varying Platinum(II)-Thallium(I) Interactions
;
_journal_name_full 'Journal of the American Chemical Society'
_journal_page_first 6512
_journal_page_last 6513
_journal_paper_doi 10.1021/ja050014a
_journal_volume 127
_journal_year 2005
_chemical_formula_moiety 'C6 H9 N6 Pt Tl'
_chemical_formula_sum 'C6 H9 N6 Pt Tl'
_chemical_formula_weight 564.65
_chemical_name_common 'Red Tl[Pt(CN)~2~(C~4~H~9~N~4~)]'
_chemical_name_systematic
; 
 ? 
;
_space_group_IT_number 62
_symmetry_cell_setting orthorhombic
_symmetry_space_group_name_Hall '-P 2ac 2n'
_symmetry_space_group_name_H-M 'P n m a'
_atom_sites_solution_hydrogens geom
_atom_sites_solution_primary direct
_atom_sites_solution_secondary difmap
_audit_creation_method SHELXL-97
_cell_angle_alpha 90.00
_cell_angle_beta 90.00
_cell_angle_gamma 90.00
_cell_formula_units_Z 4
_cell_length_a 19.5045(14)
_cell_length_b 6.1780(4)
_cell_length_c 8.4794(6)
_cell_measurement_reflns_used 3317
_cell_measurement_temperature 90(2)
_cell_measurement_theta_max 30.2
_cell_measurement_theta_min 2.61
_cell_volume 1021.76(12)
_computing_cell_refinement SAINT
_computing_data_collection 'Apex2 v.1.0-2.2 (Bruker, 2003)'
_computing_data_reduction 'SAINT v7.06A (Bruker, 2004)'
_computing_molecular_graphics 'SHELXTL 5.1 (Sheldrick, 1994)'
_computing_publication_material SHELXL97
_computing_structure_refinement 'SHELXL97 (Sheldrick, 1997)'
_computing_structure_solution 'SHELXS97 (Sheldrick, 1990)'
_diffrn_ambient_temperature 90(2)
_diffrn_detector_area_resol_mean 8.3
_diffrn_measured_fraction_theta_full 0.995
_diffrn_measured_fraction_theta_max 0.995
_diffrn_measurement_device_type 'Bruker SMART Apex II'
_diffrn_measurement_method \w
_diffrn_radiation_monochromator graphite
_diffrn_radiation_source 'fine-focus sealed tube'
_diffrn_radiation_type MoK\a
_diffrn_radiation_wavelength 0.71073
_diffrn_reflns_av_R_equivalents 0.0490
_diffrn_reflns_av_sigmaI/netI 0.0434
_diffrn_reflns_limit_h_max 26
_diffrn_reflns_limit_h_min -26
_diffrn_reflns_limit_k_max 8
_diffrn_reflns_limit_k_min -8
_diffrn_reflns_limit_l_max 11
_diffrn_reflns_limit_l_min -11
_diffrn_reflns_number 13914
_diffrn_reflns_theta_full 28.28
_diffrn_reflns_theta_max 28.28
_diffrn_reflns_theta_min 2.62
_diffrn_standards_number 0
_exptl_absorpt_coefficient_mu 29.397
_exptl_absorpt_correction_T_max 0.78449
_exptl_absorpt_correction_T_min 0.00462
_exptl_absorpt_correction_type multi-scan
_exptl_absorpt_process_details 'SADABS 2.10 (Sheldrick, 2004)'
_exptl_crystal_colour 'red with green metallic sheen'
_exptl_crystal_density_diffrn 3.671
_exptl_crystal_description 'plate-like needle'
_exptl_crystal_F_000 984
_exptl_crystal_size_max 0.29
_exptl_crystal_size_mid 0.06
_exptl_crystal_size_min 0.01
_refine_diff_density_max 1.688
_refine_diff_density_min -1.498
_refine_diff_density_rms 0.347
_refine_ls_extinction_coef 0.00045(11)
_refine_ls_extinction_expression Fc^*^=kFc[1+0.001xFc^2^\l^3^/sin(2\q)]^-1/4^
_refine_ls_extinction_method SHELXL
_refine_ls_goodness_of_fit_ref 1.075
_refine_ls_hydrogen_treatment constr
_refine_ls_matrix_type full
_refine_ls_number_parameters 83
_refine_ls_number_reflns 1377
_refine_ls_number_restraints 0
_refine_ls_restrained_S_all 1.075
_refine_ls_R_factor_all 0.0364
_refine_ls_R_factor_gt 0.0283
_refine_ls_shift/su_max 0.001
_refine_ls_shift/su_mean 0.000
_refine_ls_structure_factor_coef Fsqd
_refine_ls_weighting_details 'calc w=1/[\s^2^(Fo^2^)+(0.0325P)^2^+7.7077P] where P=(Fo^2^+2Fc^2^)/3'
_refine_ls_weighting_scheme calc
_refine_ls_wR_factor_gt 0.0739
_refine_ls_wR_factor_ref 0.0784
_reflns_number_gt 1135
_reflns_number_total 1377
_reflns_threshold_expression I>2\s(I)
_cod_data_source_file ja050014asi20041221_034310.cif
_cod_data_source_block jrs85
_cod_database_code 4111683

loop_
_symmetry_equiv_pos_as_xyz
'x, y, z'
'-x+1/2, -y, z+1/2'
'-x, y+1/2, -z'
'x+1/2, -y+1/2, -z+1/2'
'-x, -y, -z'
'x-1/2, y, -z-1/2'
'x, -y-1/2, z'
'-x-1/2, y-1/2, z-1/2'

loop_
_atom_site_label
_atom_site_type_symbol
_atom_site_fract_x
_atom_site_fract_y
_atom_site_fract_z
_atom_site_U_iso_or_equiv
_atom_site_adp_type
_atom_site_occupancy
_atom_site_symmetry_multiplicity
_atom_site_calc_flag
_atom_site_refinement_flags
Pt1 Pt 0.847332(17) 0.2500 0.59986(4) 0.01287(14) Uani 1 2 d S
C1 C 0.6289(5) 0.2500 0.4909(12) 0.0208(19) Uani 1 2 d S
H1A H 0.6132 0.1004 0.4746 0.031 Uiso 0.50 1 d P
H1B H 0.5953 0.3245 0.5600 0.031 Uiso 0.50 1 d P
H1C H 0.6309 0.3250 0.3899 0.031 Uiso 0.50 1 d P
C2 C 0.7550(4) 0.2500 0.4896(10) 0.0138(16) Uani 1 2 d S
C3 C 0.8753(5) 0.2500 0.3696(11) 0.0172(18) Uani 1 2 d S
C4 C 0.9567(5) 0.2500 0.1457(11) 0.021(2) Uani 1 2 d S
H4A H 0.9225 0.3260 0.0840 0.032 Uiso 0.50 1 d P
H4B H 1.0018 0.3236 0.1328 0.032 Uiso 0.50 1 d P
H4C H 0.9615 0.1005 0.1080 0.032 Uiso 0.50 1 d P
C5 C 0.9460(5) 0.2500 0.6765(13) 0.025(2) Uani 1 2 d S
C6 C 0.8080(5) 0.2500 0.8188(12) 0.022(2) Uani 1 2 d S
N1 N 0.6944(4) 0.2500 0.5655(10) 0.0212(18) Uani 1 2 d S
H1 H 0.6953 0.2500 0.6693 0.025 Uiso 1 2 calc SR
N2 N 0.7535(4) 0.2500 0.3333(9) 0.0178(17) Uani 1 2 d S
N3 N 0.8213(4) 0.2500 0.2724(9) 0.0149(15) Uiso 1 2 d S
H3 H 0.8278 0.2500 0.1697 0.018 Uiso 1 2 calc SR
N4 N 0.9375(4) 0.2500 0.3147(9) 0.0207(18) Uani 1 2 d S
H4 H 0.9711 0.2500 0.3840 0.025 Uiso 1 2 calc SR
N5 N 1.0032(4) 0.2500 0.7122(12) 0.029(2) Uani 1 2 d S
N6 N 0.7840(5) 0.2500 0.9420(9) 0.0216(18) Uani 1 2 d S
Tl1 Tl 0.664606(18) 0.2500 0.10088(4) 0.01541(14) Uani 1 2 d S

loop_
_atom_site_aniso_label
_atom_site_aniso_U_11
_atom_site_aniso_U_22
_atom_site_aniso_U_33
_atom_site_aniso_U_23
_atom_site_aniso_U_13
_atom_site_aniso_U_12
Pt1 0.0166(2) 0.0122(2) 0.0098(2) 0.000 0.00030(12) 0.000
C1 0.026(5) 0.022(5) 0.015(4) 0.000 0.000(4) 0.000
C2 0.017(4) 0.016(4) 0.009(4) 0.000 0.004(3) 0.000
C3 0.019(5) 0.012(4) 0.020(4) 0.000 -0.001(3) 0.000
C4 0.024(5) 0.025(5) 0.014(4) 0.000 0.005(4) 0.000
C5 0.027(5) 0.014(5) 0.034(6) 0.000 -0.007(4) 0.000
C6 0.030(5) 0.018(5) 0.018(5) 0.000 0.002(4) 0.000
N1 0.026(4) 0.020(4) 0.018(4) 0.000 -0.003(3) 0.000
N2 0.013(4) 0.022(5) 0.018(4) 0.000 0.000(3) 0.000
N4 0.016(4) 0.032(5) 0.014(4) 0.000 0.002(3) 0.000
N5 0.024(4) 0.026(5) 0.036(5) 0.000 -0.013(4) 0.000
N6 0.030(5) 0.021(4) 0.013(4) 0.000 -0.003(3) 0.000
Tl1 0.0191(2) 0.0130(2) 0.0142(2) 0.000 -0.00127(12) 0.000

loop_
_atom_type_symbol
_atom_type_description
_atom_type_scat_dispersion_real
_atom_type_scat_dispersion_imag
_atom_type_scat_source
C C 0.0033 0.0016 'International Tables Vol C Tables 4.2.6.8 and 6.1.1.4'
H H 0.0000 0.0000 'International Tables Vol C Tables 4.2.6.8 and 6.1.1.4'
N N 0.0061 0.0033 'International Tables Vol C Tables 4.2.6.8 and 6.1.1.4'
Pt Pt -1.7033 8.3905 'International Tables Vol C Tables 4.2.6.8 and 6.1.1.4'
Tl Tl -2.8358 9.6688 'International Tables Vol C Tables 4.2.6.8 and 6.1.1.4'

loop_
_geom_angle_atom_site_label_1
_geom_angle_atom_site_label_2
_geom_angle_atom_site_label_3
_geom_angle
_geom_angle_site_symmetry_1
_geom_angle_site_symmetry_3
C6 Pt1 C3 173.2(4) . .
C6 Pt1 C2 95.0(4) . .
C3 Pt1 C2 78.2(4) . .
C6 Pt1 C5 93.8(4) . .
C3 Pt1 C5 93.0(4) . .
C2 Pt1 C5 171.2(4) . .
C6 Pt1 Tl1 88.21(2) . 2_655
C3 Pt1 Tl1 91.31(2) . 2_655
C2 Pt1 Tl1 86.248(14) . 2_655
C5 Pt1 Tl1 94.033(13) . 2_655
C6 Pt1 Tl1 88.21(2) . 2_665
C3 Pt1 Tl1 91.31(2) . 2_665
C2 Pt1 Tl1 86.248(13) . 2_665
C5 Pt1 Tl1 94.033(13) . 2_665
Tl1 Pt1 Tl1 171.373(19) 2_655 2_665
N1 C1 H1A 110.0 . .
N1 C1 H1B 109.2 . .
H1A C1 H1B 108.2 . .
N1 C1 H1C 110.8 . .
H1A C1 H1C 109.6 . .
H1B C1 H1C 108.9 . .
N2 C2 N1 117.4(8) . .
N2 C2 Pt1 118.6(6) . .
N1 C2 Pt1 124.0(7) . .
N4 C3 N3 121.0(9) . .
N4 C3 Pt1 126.6(7) . .
N3 C3 Pt1 112.4(7) . .
N4 C4 H4A 110.4 . .
N4 C4 H4B 109.3 . .
H4A C4 H4B 109.1 . .
N4 C4 H4C 109.8 . .
H4A C4 H4C 110.2 . .
H4B C4 H4C 108.1 . .
N5 C5 Pt1 176.5(10) . .
N6 C6 Pt1 178.4(9) . .
C2 N1 C1 125.0(9) . .
C2 N1 H1 117.5 . .
C1 N1 H1 117.5 . .
C2 N2 N3 110.2(7) . .
C2 N2 Tl1 139.8(6) . .
N3 N2 Tl1 110.0(5) . .
C3 N3 N2 120.6(8) . .
C3 N3 H3 119.7 . .
N2 N3 H3 119.7 . .
C3 N4 C4 125.7(9) . .
C3 N4 H4 117.2 . .
C4 N4 H4 117.2 . .
C6 N6 Tl1 144.1(8) . 1_556
N2 Tl1 N6 78.7(2) . 1_554
N2 Tl1 Pt1 92.966(13) . 2_654
N6 Tl1 Pt1 93.651(12) 1_554 2_654
N2 Tl1 Pt1 92.966(13) . 2_664
N6 Tl1 Pt1 93.651(12) 1_554 2_664
Pt1 Tl1 Pt1 171.372(19) 2_654 2_664
N2 Tl1 N4 122.17(19) . 6_556
N6 Tl1 N4 159.1(2) 1_554 6_556
Pt1 Tl1 N4 85.770(10) 2_654 6_556
Pt1 Tl1 N4 85.770(10) 2_664 6_556
N2 Tl1 C4 103.4(2) . 6_556
N6 Tl1 C4 177.9(2) 1_554 6_556
Pt1 Tl1 C4 86.266(11) 2_654 6_556
Pt1 Tl1 C4 86.266(11) 2_664 6_556
N4 Tl1 C4 18.74(15) 6_556 6_556

loop_
_geom_bond_atom_site_label_1
_geom_bond_atom_site_label_2
_geom_bond_distance
_geom_bond_site_symmetry_2
Pt1 C6 2.009(10) .
Pt1 C3 2.028(10) .
Pt1 C2 2.030(8) .
Pt1 C5 2.031(10) .
Pt1 Tl1 3.0978(2) 2_655
Pt1 Tl1 3.0978(2) 2_665
C1 N1 1.426(13) .
C1 H1A 0.9834 .
C1 H1B 0.9921 .
C1 H1C 0.9747 .
C2 N2 1.325(11) .
C2 N1 1.345(12) .
C3 N4 1.298(12) .
C3 N3 1.338(12) .
C4 N4 1.481(12) .
C4 H4A 0.9695 .
C4 H4B 0.9953 .
C4 H4C 0.9823 .
C5 N5 1.156(13) .
C6 N6 1.144(13) .
N1 H1 0.8800 .
N2 N3 1.419(10) .
N2 Tl1 2.626(8) .
N3 H3 0.8800 .
N4 H4 0.8800 .
N6 Tl1 2.691(9) 1_556
Tl1 N6 2.691(9) 1_554
Tl1 Pt1 3.0978(2) 2_654
Tl1 Pt1 3.0978(2) 2_664
Tl1 N4 4.487(8) 6_556
Tl1 C4 4.589(10) 6_556

loop_
_geom_hbond_atom_site_label_D
_geom_hbond_atom_site_label_H
_geom_hbond_atom_site_label_A
_geom_hbond_distance_DH
_geom_hbond_distance_HA
_geom_hbond_distance_DA
_geom_hbond_angle_DHA
_geom_hbond_site_symmetry_A
N3 H3 N6 0.88 2.11 2.894(11) 147.8 1_554

loop_
_geom_torsion_atom_site_label_1
_geom_torsion_atom_site_label_2
_geom_torsion_atom_site_label_3
_geom_torsion_atom_site_label_4
_geom_torsion
_geom_torsion_site_symmetry_1
_geom_torsion_site_symmetry_4
C6 Pt1 C2 N2 180.0 . .
C3 Pt1 C2 N2 0.0 . .
C5 Pt1 C2 N2 0.000(3) . .
Tl1 Pt1 C2 N2 -92.130(18) 2_655 .
Tl1 Pt1 C2 N2 92.130(18) 2_665 .
C6 Pt1 C2 N1 0.0 . .
C3 Pt1 C2 N1 180.0 . .
C5 Pt1 C2 N1 180.000(3) . .
Tl1 Pt1 C2 N1 87.870(18) 2_655 .
Tl1 Pt1 C2 N1 -87.870(18) 2_665 .
C6 Pt1 C3 N4 180.000(3) . .
C2 Pt1 C3 N4 180.0 . .
C5 Pt1 C3 N4 0.0 . .
Tl1 Pt1 C3 N4 -94.109(12) 2_655 .
Tl1 Pt1 C3 N4 94.109(12) 2_665 .
C6 Pt1 C3 N3 0.000(3) . .
C2 Pt1 C3 N3 0.0 . .
C5 Pt1 C3 N3 180.0 . .
Tl1 Pt1 C3 N3 85.891(11) 2_655 .
Tl1 Pt1 C3 N3 -85.891(11) 2_665 .
C6 Pt1 C5 N5 180.00(3) . .
C3 Pt1 C5 N5 0.00(3) . .
C2 Pt1 C5 N5 0.00(3) . .
Tl1 Pt1 C5 N5 91.53(4) 2_655 .
Tl1 Pt1 C5 N5 -91.53(4) 2_665 .
C3 Pt1 C6 N6 0.00(6) . .
C2 Pt1 C6 N6 0.00(6) . .
C5 Pt1 C6 N6 180.00(6) . .
Tl1 Pt1 C6 N6 -86.08(6) 2_655 .
Tl1 Pt1 C6 N6 86.08(6) 2_665 .
N2 C2 N1 C1 0.000(1) . .
Pt1 C2 N1 C1 180.000(1) . .
N1 C2 N2 N3 180.0 . .
Pt1 C2 N2 N3 0.0 . .
N1 C2 N2 Tl1 0.000(1) . .
Pt1 C2 N2 Tl1 180.0 . .
N4 C3 N3 N2 180.0 . .
Pt1 C3 N3 N2 0.0 . .
C2 N2 N3 C3 0.0 . .
Tl1 N2 N3 C3 180.0 . .
N3 C3 N4 C4 0.000(1) . .
Pt1 C3 N4 C4 180.0 . .
Pt1 C6 N6 Tl1 0.00(6) . 1_556
C2 N2 Tl1 N6 180.0 . 1_554
N3 N2 Tl1 N6 0.0 . 1_554
C2 N2 Tl1 Pt1 -86.866(14) . 2_654
N3 N2 Tl1 Pt1 93.134(13) . 2_654
C2 N2 Tl1 Pt1 86.866(14) . 2_664
N3 N2 Tl1 Pt1 -93.134(13) . 2_664
C2 N2 Tl1 N4 0.0 . 6_556
N3 N2 Tl1 N4 180.0 . 6_556
C2 N2 Tl1 C4 0.0 . 6_556
N3 N2 Tl1 C4 180.0 . 6_556
